data_7015116
loop_
_publ_author_name
'Sarma, Monima'
'Chatterjee, Tanmay'
'Das, Samar K.'

_publ_section_title
;
 Bringing an important macrocycle into a polyoxometalate matrix:
 synthesis, crystal structure, spectroscopy and electrochemistry of
 [Co(III)(transdiene)(Cl)2]2[Mo6O19],
 [Ni(II)(transdiene)][W6O19]&#x00B7;DMSO&#x00B7;DCM and
 [Zn(II)(transdsiene)(Cl)]2[W6O19].
;
_journal_issue 12
_journal_name_full 'Dalton transactions (Cambridge, England : 2003)'
_journal_page_first 2954
_journal_page_last 2966
_journal_paper_doi 10.1039/c0dt01208d
_journal_volume 40
_journal_year 2011
_chemical_formula_moiety '2(C16 H32 Cl2 Co N4), Mo6 O19'
_chemical_formula_sum 'C32 H64 Cl4 Co2 Mo6 N8 O19'
_chemical_formula_weight 1700.21
_chemical_name_systematic
;
?
;
_space_group_IT_number 2
_symmetry_cell_setting triclinic
_symmetry_space_group_name_Hall '-P 1'
_symmetry_space_group_name_H-M 'P -1'
_atom_sites_solution_hydrogens geom
_atom_sites_solution_primary direct
_atom_sites_solution_secondary difmap
_audit_creation_method SHELXL-97
_cell_angle_alpha 107.9180(10)
_cell_angle_beta 101.7540(10)
_cell_angle_gamma 95.4500(10)
_cell_formula_units_Z 1
_cell_length_a 10.7302(8)
_cell_length_b 11.3642(8)
_cell_length_c 11.7568(9)
_cell_measurement_reflns_used 5308
_cell_measurement_temperature 298(2)
_cell_measurement_theta_max 25.01
_cell_measurement_theta_min 2.50
_cell_volume 1316.23(17)
_computing_cell_refinement 'Bruker SMART'
_computing_data_collection 'Bruker SMART'
_computing_data_reduction 'Bruker SAINT'
_computing_molecular_graphics 'Bruker SHELXTL'
_computing_publication_material 'Bruker SHELXTL'
_computing_structure_refinement 'Bruker SHELXTL'
_computing_structure_solution 'Bruker SHELXTL'
_diffrn_ambient_temperature 298(2)
_diffrn_measured_fraction_theta_full 0.997
_diffrn_measured_fraction_theta_max 0.997
_diffrn_measurement_device_type 'CCD area detector'
_diffrn_measurement_method 'phi and omega scans'
_diffrn_radiation_monochromator graphite
_diffrn_radiation_source 'fine-focus sealed tube'
_diffrn_radiation_type MoK\a
_diffrn_radiation_wavelength 0.71073
_diffrn_reflns_av_R_equivalents 0.0238
_diffrn_reflns_av_sigmaI/netI 0.0288
_diffrn_reflns_limit_h_max 12
_diffrn_reflns_limit_h_min -12
_diffrn_reflns_limit_k_max 13
_diffrn_reflns_limit_k_min -13
_diffrn_reflns_limit_l_max 13
_diffrn_reflns_limit_l_min -13
_diffrn_reflns_number 12640
_diffrn_reflns_theta_full 24.99
_diffrn_reflns_theta_max 24.99
_diffrn_reflns_theta_min 1.88
_exptl_absorpt_coefficient_mu 2.273
_exptl_absorpt_correction_T_max 0.7721
_exptl_absorpt_correction_T_min 0.6592
_exptl_absorpt_correction_type empirical
_exptl_absorpt_process_details 'Bruker SADABS'
_exptl_crystal_colour Green
_exptl_crystal_density_diffrn 2.145
_exptl_crystal_density_method 'not measured'
_exptl_crystal_description Block
_exptl_crystal_F_000 838
_exptl_crystal_size_max 0.20
_exptl_crystal_size_mid 0.18
_exptl_crystal_size_min 0.12
_refine_diff_density_max 0.848
_refine_diff_density_min -0.496
_refine_diff_density_rms 0.094
_refine_ls_extinction_method none
_refine_ls_goodness_of_fit_ref 1.045
_refine_ls_hydrogen_treatment mixed
_refine_ls_matrix_type full
_refine_ls_number_parameters 336
_refine_ls_number_reflns 4620
_refine_ls_number_restraints 0
_refine_ls_restrained_S_all 1.045
_refine_ls_R_factor_all 0.0400
_refine_ls_R_factor_gt 0.0326
_refine_ls_shift/su_max 0.001
_refine_ls_shift/su_mean 0.000
_refine_ls_structure_factor_coef Fsqd
_refine_ls_weighting_details 'calc w=1/[\s^2^(Fo^2^)+(0.0401P)^2^+1.2951P] where P=(Fo^2^+2Fc^2^)/3'
_refine_ls_weighting_scheme calc
_refine_ls_wR_factor_gt 0.0763
_refine_ls_wR_factor_ref 0.0795
_reflns_number_gt 3980
_reflns_number_total 4620
_reflns_threshold_expression >2sigma(I)
_cod_data_source_file c0dt01208d.txt
_cod_data_source_block Co-TDE-Cl2-Mo6
_cod_depositor_comments
;
The following automatic conversions were performed:
'_symmetry_cell_setting' value 'Triclinic' changed to 'triclinic'
according to '/home/saulius/struct/CIF-dictionaries/cif_core.dic'
dictionary named 'cif_core.dic' version 2.4.1 from
2010-06-29.

'_exptl_absorpt_correction_type' value 'Empirical' changed to
'empirical' according to
'/home/saulius/struct/CIF-dictionaries/cif_core.dic' dictionary named
'cif_core.dic' version 2.4.1 from 2010-06-29.

Automatic conversion script
Id: cif_fix_enum 1555 2011-01-17 13:19:09Z saulius 
;
_cod_original_cell_volume 1316.22(17)
_cod_original_sg_symbol_H-M P-1
_cod_database_code 7015116

loop_
_symmetry_equiv_pos_as_xyz
'x, y, z'
'-x, -y, -z'

loop_
_atom_site_label
_atom_site_type_symbol
_atom_site_fract_x
_atom_site_fract_y
_atom_site_fract_z
_atom_site_U_iso_or_equiv
_atom_site_adp_type
_atom_site_occupancy
_atom_site_symmetry_multiplicity
_atom_site_calc_flag
_atom_site_refinement_flags
_atom_site_disorder_assembly
_atom_site_disorder_group
C1 C 1.1550(4) 0.2733(4) 1.0072(4) 0.0419(10) Uani 1 1 d . . .
H1A H 1.2326 0.3342 1.0529 0.050 Uiso 1 1 calc R . .
H1B H 1.1790 0.1907 0.9809 0.050 Uiso 1 1 calc R . .
C2 C 1.0600(4) 0.2757(4) 1.0879(4) 0.0399(10) Uani 1 1 d . . .
H2A H 1.0798 0.2215 1.1363 0.048 Uiso 1 1 calc R . .
H2B H 1.0678 0.3604 1.1443 0.048 Uiso 1 1 calc R . .
C3 C 0.8325(4) 0.2267(4) 1.0602(4) 0.0377(9) Uani 1 1 d . . .
C4 C 0.6962(4) 0.1911(4) 0.9845(4) 0.0448(11) Uani 1 1 d . . .
H4A H 0.6715 0.2635 0.9642 0.054 Uiso 1 1 calc R . .
H4B H 0.6416 0.1730 1.0355 0.054 Uiso 1 1 calc R . .
C5 C 0.6667(4) 0.0798(4) 0.8651(4) 0.0405(10) Uani 1 1 d . . .
C6 C 0.7178(5) 0.0280(4) 0.6549(4) 0.0497(11) Uani 1 1 d . . .
H6A H 0.6270 0.0012 0.6131 0.060 Uiso 1 1 calc R . .
H6B H 0.7548 -0.0452 0.6610 0.060 Uiso 1 1 calc R . .
C7 C 0.7873(5) 0.0920(5) 0.5846(4) 0.0503(12) Uani 1 1 d . . .
H7A H 0.8134 0.0293 0.5210 0.060 Uiso 1 1 calc R . .
H7B H 0.7287 0.1355 0.5445 0.060 Uiso 1 1 calc R . .
C8 C 0.9735(5) 0.2432(4) 0.6223(4) 0.0469(11) Uani 1 1 d . . .
C9 C 1.0842(5) 0.3427(5) 0.7053(4) 0.0521(12) Uani 1 1 d . . .
H9A H 1.0495 0.4175 0.7408 0.063 Uiso 1 1 calc R . .
H9B H 1.1381 0.3627 0.6546 0.063 Uiso 1 1 calc R . .
C10 C 1.1714(4) 0.3152(5) 0.8110(4) 0.0479(11) Uani 1 1 d . . .
C11 C 0.8500(5) 0.2585(5) 1.1962(4) 0.0530(12) Uani 1 1 d . . .
H11A H 0.8479 0.1829 1.2165 0.080 Uiso 1 1 calc R . .
H11B H 0.7818 0.3009 1.2211 0.080 Uiso 1 1 calc R . .
H11C H 0.9317 0.3122 1.2384 0.080 Uiso 1 1 calc R . .
C12 C 0.7144(5) -0.0338(4) 0.8907(5) 0.0508(12) Uani 1 1 d . . .
H12A H 0.7011 -0.1016 0.8142 0.076 Uiso 1 1 calc R . .
H12B H 0.6675 -0.0592 0.9429 0.076 Uiso 1 1 calc R . .
H12C H 0.8049 -0.0124 0.9309 0.076 Uiso 1 1 calc R . .
C13 C 0.5208(4) 0.0483(5) 0.8082(5) 0.0574(13) Uani 1 1 d . . .
H13A H 0.4917 0.1183 0.7880 0.086 Uiso 1 1 calc R . .
H13B H 0.4772 0.0305 0.8662 0.086 Uiso 1 1 calc R . .
H13C H 0.5022 -0.0239 0.7347 0.086 Uiso 1 1 calc R . .
C14 C 0.9499(6) 0.2239(6) 0.4872(4) 0.0745(17) Uani 1 1 d . . .
H14A H 1.0067 0.1708 0.4524 0.112 Uiso 1 1 calc R . .
H14B H 0.9661 0.3035 0.4758 0.112 Uiso 1 1 calc R . .
H14C H 0.8619 0.1851 0.4470 0.112 Uiso 1 1 calc R . .
C15 C 1.2822(5) 0.4254(5) 0.8767(5) 0.0695(16) Uani 1 1 d . . .
H15A H 1.2481 0.5003 0.9095 0.104 Uiso 1 1 calc R . .
H15B H 1.3302 0.4367 0.8191 0.104 Uiso 1 1 calc R . .
H15C H 1.3381 0.4087 0.9427 0.104 Uiso 1 1 calc R . .
C16 C 1.2246(5) 0.1953(5) 0.7614(5) 0.0648(15) Uani 1 1 d . . .
H16A H 1.2778 0.1782 0.8287 0.097 Uiso 1 1 calc R . .
H16B H 1.2752 0.2054 0.7055 0.097 Uiso 1 1 calc R . .
H16C H 1.1543 0.1267 0.7189 0.097 Uiso 1 1 calc R . .
H1 H 1.071(4) 0.373(4) 0.926(4) 0.027(11) Uiso 1 1 d . . .
H3 H 0.697(4) 0.174(4) 0.760(4) 0.050(15) Uiso 1 1 d . . .
N1 N 1.0906(3) 0.3041(3) 0.8992(3) 0.0334(8) Uani 1 1 d . . .
N2 N 0.9265(3) 0.2328(3) 1.0097(3) 0.0314(7) Uani 1 1 d . . .
N3 N 0.7336(3) 0.1202(3) 0.7787(3) 0.0348(8) Uani 1 1 d . . .
N4 N 0.9016(3) 0.1822(3) 0.6666(3) 0.0373(8) Uani 1 1 d . . .
O1 O 0.5151(4) 0.8146(3) 0.4145(3) 0.0648(10) Uani 1 1 d . . .
O2 O 0.6885(3) 0.6680(3) 0.4977(3) 0.0458(7) Uani 1 1 d . . .
O3 O 0.5155(3) 0.7402(3) 0.6246(3) 0.0447(7) Uani 1 1 d . . .
O4 O 0.5107(3) 0.6982(3) 0.8486(3) 0.0569(9) Uani 1 1 d . . .
O5 O 0.3259(3) 0.5701(3) 0.6267(3) 0.0447(7) Uani 1 1 d . . .
O6 O 0.5000 0.5000 0.5000 0.0292(8) Uani 1 2 d S . .
O7 O 0.1147(3) 0.4572(3) 0.4152(3) 0.0602(9) Uani 1 1 d . . .
O8 O 0.3132(3) 0.3870(3) 0.2986(2) 0.0434(7) Uani 1 1 d . . .
O9 O 0.3273(3) 0.6299(3) 0.4277(3) 0.0461(7) Uani 1 1 d . . .
O10 O 0.4964(3) 0.5551(3) 0.2967(3) 0.0452(7) Uani 1 1 d . . .
Cl1 Cl 0.98871(13) 0.02202(13) 0.81470(12) 0.0631(3) Uani 1 1 d . . .
Cl2 Cl 0.84068(11) 0.39245(11) 0.86083(10) 0.0469(3) Uani 1 1 d . . .
Co1 Co 0.91453(5) 0.20738(5) 0.83829(4) 0.02873(13) Uani 1 1 d . . .
Mo1 Mo 0.51182(4) 0.68103(4) 0.44896(4) 0.04223(12) Uani 1 1 d . . .
Mo2 Mo 0.50303(4) 0.61636(4) 0.70081(3) 0.03873(11) Uani 1 1 d . . .
Mo3 Mo 0.27627(3) 0.47471(4) 0.44735(3) 0.04033(12) Uani 1 1 d . . .

loop_
_atom_site_aniso_label
_atom_site_aniso_U_11
_atom_site_aniso_U_22
_atom_site_aniso_U_33
_atom_site_aniso_U_23
_atom_site_aniso_U_13
_atom_site_aniso_U_12
C1 0.034(2) 0.053(3) 0.041(2) 0.022(2) 0.0044(19) 0.005(2)
C2 0.040(2) 0.049(3) 0.031(2) 0.0182(19) 0.0042(18) 0.002(2)
C3 0.045(2) 0.040(2) 0.034(2) 0.0158(18) 0.0174(19) 0.0112(19)
C4 0.042(2) 0.056(3) 0.043(2) 0.019(2) 0.019(2) 0.010(2)
C5 0.033(2) 0.047(3) 0.044(2) 0.019(2) 0.0123(19) 0.0017(19)
C6 0.053(3) 0.047(3) 0.040(3) 0.008(2) 0.004(2) 0.004(2)
C7 0.061(3) 0.058(3) 0.025(2) 0.007(2) 0.006(2) 0.014(2)
C8 0.067(3) 0.051(3) 0.032(2) 0.019(2) 0.022(2) 0.014(2)
C9 0.074(3) 0.051(3) 0.044(3) 0.022(2) 0.034(2) 0.009(2)
C10 0.047(3) 0.058(3) 0.044(3) 0.019(2) 0.025(2) 0.003(2)
C11 0.061(3) 0.069(3) 0.034(2) 0.019(2) 0.020(2) 0.011(3)
C12 0.051(3) 0.044(3) 0.061(3) 0.026(2) 0.011(2) 0.004(2)
C13 0.041(3) 0.065(3) 0.067(3) 0.028(3) 0.009(2) 0.003(2)
C14 0.102(5) 0.093(4) 0.033(3) 0.028(3) 0.023(3) 0.005(4)
C15 0.058(3) 0.083(4) 0.069(4) 0.027(3) 0.029(3) -0.008(3)
C16 0.062(3) 0.074(4) 0.074(4) 0.025(3) 0.044(3) 0.026(3)
N1 0.0353(19) 0.037(2) 0.0343(18) 0.0154(16) 0.0144(15) 0.0116(16)
N2 0.0358(18) 0.0341(18) 0.0256(16) 0.0118(14) 0.0073(14) 0.0066(14)
N3 0.0369(19) 0.0327(19) 0.0331(18) 0.0106(15) 0.0053(15) 0.0059(16)
N4 0.047(2) 0.040(2) 0.0261(17) 0.0095(15) 0.0112(15) 0.0125(16)
O1 0.089(3) 0.050(2) 0.067(2) 0.0327(18) 0.024(2) 0.0098(19)
O2 0.0420(17) 0.0487(18) 0.0463(17) 0.0171(14) 0.0133(14) -0.0044(14)
O3 0.0525(19) 0.0368(16) 0.0416(17) 0.0076(13) 0.0147(14) 0.0043(14)
O4 0.057(2) 0.071(2) 0.0330(16) 0.0012(15) 0.0181(15) 0.0019(17)
O5 0.0376(16) 0.060(2) 0.0360(16) 0.0117(14) 0.0167(13) 0.0079(14)
O6 0.0293(19) 0.035(2) 0.0227(18) 0.0080(15) 0.0084(15) 0.0021(16)
O7 0.0320(17) 0.085(3) 0.057(2) 0.0166(19) 0.0085(15) 0.0068(17)
O8 0.0354(16) 0.0566(19) 0.0288(15) 0.0063(13) 0.0032(12) 0.0007(14)
O9 0.0432(17) 0.0531(19) 0.0444(17) 0.0196(15) 0.0074(14) 0.0155(15)
O10 0.0558(19) 0.0549(19) 0.0309(15) 0.0202(14) 0.0158(14) 0.0066(15)
Cl1 0.0660(8) 0.0642(8) 0.0643(8) 0.0245(7) 0.0209(7) 0.0151(7)
Cl2 0.0534(7) 0.0463(6) 0.0434(6) 0.0175(5) 0.0111(5) 0.0125(5)
Co1 0.0340(3) 0.0313(3) 0.0236(3) 0.0111(2) 0.0089(2) 0.0080(2)
Mo1 0.0518(2) 0.0392(2) 0.0419(2) 0.01957(17) 0.01612(18) 0.00714(18)
Mo2 0.0398(2) 0.0465(2) 0.02544(19) 0.00503(16) 0.01156(15) 0.00210(17)
Mo3 0.0288(2) 0.0542(3) 0.0345(2) 0.01091(17) 0.00781(15) 0.00390(17)

loop_
_atom_type_symbol
_atom_type_description
_atom_type_scat_dispersion_real
_atom_type_scat_dispersion_imag
_atom_type_scat_source
C C 0.0033 0.0016 'International Tables Vol C Tables 4.2.6.8 and 6.1.1.4'
H H 0.0000 0.0000 'International Tables Vol C Tables 4.2.6.8 and 6.1.1.4'
N N 0.0061 0.0033 'International Tables Vol C Tables 4.2.6.8 and 6.1.1.4'
O O 0.0106 0.0060 'International Tables Vol C Tables 4.2.6.8 and 6.1.1.4'
Cl Cl 0.1484 0.1585 'International Tables Vol C Tables 4.2.6.8 and 6.1.1.4'
Co Co 0.3494 0.9721 'International Tables Vol C Tables 4.2.6.8 and 6.1.1.4'
Mo Mo -1.6832 0.6857 'International Tables Vol C Tables 4.2.6.8 and 6.1.1.4'

loop_
_geom_angle_atom_site_label_1
_geom_angle_atom_site_label_2
_geom_angle_atom_site_label_3
_geom_angle
_geom_angle_site_symmetry_1
_geom_angle_site_symmetry_3
_geom_angle_publ_flag
N1 C1 C2 107.5(3) . . ?
N1 C1 H1A 110.2 . . ?
C2 C1 H1A 110.2 . . ?
N1 C1 H1B 110.2 . . ?
C2 C1 H1B 110.2 . . ?
H1A C1 H1B 108.5 . . ?
N2 C2 C1 109.9(3) . . ?
N2 C2 H2A 109.7 . . ?
C1 C2 H2A 109.7 . . ?
N2 C2 H2B 109.7 . . ?
C1 C2 H2B 109.7 . . ?
H2A C2 H2B 108.2 . . ?
N2 C3 C4 120.8(4) . . ?
N2 C3 C11 123.2(4) . . ?
C4 C3 C11 116.0(4) . . ?
C3 C4 C5 117.2(4) . . ?
C3 C4 H4A 108.0 . . ?
C5 C4 H4A 108.0 . . ?
C3 C4 H4B 108.0 . . ?
C5 C4 H4B 108.0 . . ?
H4A C4 H4B 107.3 . . ?
N3 C5 C4 106.7(3) . . ?
N3 C5 C12 111.7(4) . . ?
C4 C5 C12 110.1(4) . . ?
N3 C5 C13 109.2(4) . . ?
C4 C5 C13 109.6(4) . . ?
C12 C5 C13 109.5(4) . . ?
N3 C6 C7 107.0(4) . . ?
N3 C6 H6A 110.3 . . ?
C7 C6 H6A 110.3 . . ?
N3 C6 H6B 110.3 . . ?
C7 C6 H6B 110.3 . . ?
H6A C6 H6B 108.6 . . ?
N4 C7 C6 111.4(3) . . ?
N4 C7 H7A 109.4 . . ?
C6 C7 H7A 109.4 . . ?
N4 C7 H7B 109.4 . . ?
C6 C7 H7B 109.4 . . ?
H7A C7 H7B 108.0 . . ?
N4 C8 C9 120.7(4) . . ?
N4 C8 C14 122.9(5) . . ?
C9 C8 C14 116.3(4) . . ?
C8 C9 C10 118.2(4) . . ?
C8 C9 H9A 107.8 . . ?
C10 C9 H9A 107.8 . . ?
C8 C9 H9B 107.8 . . ?
C10 C9 H9B 107.8 . . ?
H9A C9 H9B 107.1 . . ?
N1 C10 C16 111.6(4) . . ?
N1 C10 C15 109.2(4) . . ?
C16 C10 C15 109.9(4) . . ?
N1 C10 C9 107.0(4) . . ?
C16 C10 C9 110.2(4) . . ?
C15 C10 C9 108.8(4) . . ?
C3 C11 H11A 109.5 . . ?
C3 C11 H11B 109.5 . . ?
H11A C11 H11B 109.5 . . ?
C3 C11 H11C 109.5 . . ?
H11A C11 H11C 109.5 . . ?
H11B C11 H11C 109.5 . . ?
C5 C12 H12A 109.5 . . ?
C5 C12 H12B 109.5 . . ?
H12A C12 H12B 109.5 . . ?
C5 C12 H12C 109.5 . . ?
H12A C12 H12C 109.5 . . ?
H12B C12 H12C 109.5 . . ?
C5 C13 H13A 109.5 . . ?
C5 C13 H13B 109.5 . . ?
H13A C13 H13B 109.5 . . ?
C5 C13 H13C 109.5 . . ?
H13A C13 H13C 109.5 . . ?
H13B C13 H13C 109.5 . . ?
C8 C14 H14A 109.5 . . ?
C8 C14 H14B 109.5 . . ?
H14A C14 H14B 109.5 . . ?
C8 C14 H14C 109.5 . . ?
H14A C14 H14C 109.5 . . ?
H14B C14 H14C 109.5 . . ?
C10 C15 H15A 109.5 . . ?
C10 C15 H15B 109.5 . . ?
H15A C15 H15B 109.5 . . ?
C10 C15 H15C 109.5 . . ?
H15A C15 H15C 109.5 . . ?
H15B C15 H15C 109.5 . . ?
C10 C16 H16A 109.5 . . ?
C10 C16 H16B 109.5 . . ?
H16A C16 H16B 109.5 . . ?
C10 C16 H16C 109.5 . . ?
H16A C16 H16C 109.5 . . ?
H16B C16 H16C 109.5 . . ?
C1 N1 C10 116.2(3) . . ?
C1 N1 Co1 107.7(2) . . ?
C10 N1 Co1 120.8(3) . . ?
C1 N1 H1 107(3) . . ?
C10 N1 H1 106(3) . . ?
Co1 N1 H1 97(3) . . ?
C3 N2 C2 119.5(3) . . ?
C3 N2 Co1 126.6(3) . . ?
C2 N2 Co1 113.5(2) . . ?
C6 N3 C5 117.0(3) . . ?
C6 N3 Co1 108.2(3) . . ?
C5 N3 Co1 120.1(3) . . ?
C6 N3 H3 100(3) . . ?
C5 N3 H3 108(3) . . ?
Co1 N3 H3 101(3) . . ?
C8 N4 C7 119.9(4) . . ?
C8 N4 Co1 126.6(3) . . ?
C7 N4 Co1 113.2(3) . . ?
Mo1 O2 Mo3 116.20(14) . 2_666 ?
Mo2 O3 Mo1 116.82(14) . . ?
Mo2 O5 Mo3 116.48(14) . . ?
Mo1 O6 Mo1 180.0 2_666 . ?
Mo1 O6 Mo2 90.234(15) 2_666 2_666 ?
Mo1 O6 Mo2 89.767(14) . 2_666 ?
Mo1 O6 Mo2 89.766(15) 2_666 . ?
Mo1 O6 Mo2 90.232(14) . . ?
Mo2 O6 Mo2 180.0 2_666 . ?
Mo1 O6 Mo3 89.901(14) 2_666 2_666 ?
Mo1 O6 Mo3 90.100(14) . 2_666 ?
Mo2 O6 Mo3 89.981(13) 2_666 2_666 ?
Mo2 O6 Mo3 90.021(13) . 2_666 ?
Mo1 O6 Mo3 90.101(14) 2_666 . ?
Mo1 O6 Mo3 89.898(14) . . ?
Mo2 O6 Mo3 90.019(13) 2_666 . ?
Mo2 O6 Mo3 89.979(13) . . ?
Mo3 O6 Mo3 179.998(1) 2_666 . ?
Mo3 O8 Mo2 117.06(13) . 2_666 ?
Mo3 O9 Mo1 116.68(14) . . ?
Mo1 O10 Mo2 116.58(14) . 2_666 ?
N2 Co1 N4 179.70(14) . . ?
N2 Co1 N1 83.93(13) . . ?
N4 Co1 N1 96.29(14) . . ?
N2 Co1 N3 95.89(14) . . ?
N4 Co1 N3 83.88(15) . . ?
N1 Co1 N3 176.42(15) . . ?
N2 Co1 Cl2 89.66(10) . . ?
N4 Co1 Cl2 90.14(11) . . ?
N1 Co1 Cl2 87.81(11) . . ?
N3 Co1 Cl2 88.62(11) . . ?
N2 Co1 Cl1 90.64(10) . . ?
N4 Co1 Cl1 89.56(11) . . ?
N1 Co1 Cl1 92.14(11) . . ?
N3 Co1 Cl1 91.43(11) . . ?
Cl2 Co1 Cl1 179.68(5) . . ?
O1 Mo1 O10 104.01(15) . . ?
O1 Mo1 O2 104.39(16) . . ?
O10 Mo1 O2 89.85(13) . . ?
O1 Mo1 O9 101.93(16) . . ?
O10 Mo1 O9 87.38(13) . . ?
O2 Mo1 O9 153.42(13) . . ?
O1 Mo1 O3 102.52(15) . . ?
O10 Mo1 O3 153.27(12) . . ?
O2 Mo1 O3 86.73(13) . . ?
O9 Mo1 O3 84.01(12) . . ?
O1 Mo1 O6 177.54(13) . . ?
O10 Mo1 O6 77.44(9) . . ?
O2 Mo1 O6 77.52(9) . . ?
O9 Mo1 O6 76.07(9) . . ?
O3 Mo1 O6 75.94(9) . . ?
O4 Mo2 O5 104.17(14) . . ?
O4 Mo2 O3 104.34(16) . . ?
O5 Mo2 O3 90.71(13) . . ?
O4 Mo2 O10 102.57(15) . 2_666 ?
O5 Mo2 O10 87.95(14) . 2_666 ?
O3 Mo2 O10 152.54(12) . 2_666 ?
O4 Mo2 O8 102.42(14) . 2_666 ?
O5 Mo2 O8 153.23(12) . 2_666 ?
O3 Mo2 O8 85.60(13) . 2_666 ?
O10 Mo2 O8 83.40(13) 2_666 2_666 ?
O4 Mo2 O6 177.56(13) . . ?
O5 Mo2 O6 77.78(9) . . ?
O3 Mo2 O6 76.98(9) . . ?
O10 Mo2 O6 75.93(8) 2_666 . ?
O8 Mo2 O6 75.55(8) 2_666 . ?
O7 Mo3 O8 104.71(14) . . ?
O7 Mo3 O9 103.85(16) . . ?
O8 Mo3 O9 90.95(13) . . ?
O7 Mo3 O2 102.80(15) . 2_666 ?
O8 Mo3 O2 87.81(13) . 2_666 ?
O9 Mo3 O2 152.73(12) . 2_666 ?
O7 Mo3 O5 102.26(14) . . ?
O8 Mo3 O5 152.86(12) . . ?
O9 Mo3 O5 85.53(13) . . ?
O2 Mo3 O5 83.31(13) 2_666 . ?
O7 Mo3 O6 177.70(11) . . ?
O8 Mo3 O6 77.37(8) . . ?
O9 Mo3 O6 76.99(9) . . ?
O2 Mo3 O6 76.16(8) 2_666 . ?
O5 Mo3 O6 75.62(8) . . ?

loop_
_geom_bond_atom_site_label_1
_geom_bond_atom_site_label_2
_geom_bond_distance
_geom_bond_site_symmetry_2
_geom_bond_publ_flag
C1 N1 1.474(5) . ?
C1 C2 1.524(6) . ?
C1 H1A 0.9700 . ?
C1 H1B 0.9700 . ?
C2 N2 1.480(5) . ?
C2 H2A 0.9700 . ?
C2 H2B 0.9700 . ?
C3 N2 1.277(5) . ?
C3 C4 1.493(6) . ?
C3 C11 1.494(5) . ?
C4 C5 1.524(6) . ?
C4 H4A 0.9700 . ?
C4 H4B 0.9700 . ?
C5 N3 1.509(5) . ?
C5 C12 1.524(6) . ?
C5 C13 1.532(6) . ?
C6 N3 1.475(5) . ?
C6 C7 1.512(6) . ?
C6 H6A 0.9700 . ?
C6 H6B 0.9700 . ?
C7 N4 1.469(6) . ?
C7 H7A 0.9700 . ?
C7 H7B 0.9700 . ?
C8 N4 1.277(5) . ?
C8 C9 1.496(7) . ?
C8 C14 1.498(6) . ?
C9 C10 1.529(7) . ?
C9 H9A 0.9700 . ?
C9 H9B 0.9700 . ?
C10 N1 1.506(5) . ?
C10 C16 1.522(7) . ?
C10 C15 1.526(7) . ?
C11 H11A 0.9600 . ?
C11 H11B 0.9600 . ?
C11 H11C 0.9600 . ?
C12 H12A 0.9600 . ?
C12 H12B 0.9600 . ?
C12 H12C 0.9600 . ?
C13 H13A 0.9600 . ?
C13 H13B 0.9600 . ?
C13 H13C 0.9600 . ?
C14 H14A 0.9600 . ?
C14 H14B 0.9600 . ?
C14 H14C 0.9600 . ?
C15 H15A 0.9600 . ?
C15 H15B 0.9600 . ?
C15 H15C 0.9600 . ?
C16 H16A 0.9600 . ?
C16 H16B 0.9600 . ?
C16 H16C 0.9600 . ?
N1 Co1 1.965(3) . ?
N1 H1 0.82(4) . ?
N2 Co1 1.921(3) . ?
N3 Co1 1.973(3) . ?
N3 H3 0.82(5) . ?
N4 Co1 1.923(3) . ?
O1 Mo1 1.686(3) . ?
O2 Mo1 1.899(3) . ?
O2 Mo3 1.963(3) 2_666 ?
O3 Mo2 1.895(3) . ?
O3 Mo1 1.956(3) . ?
O4 Mo2 1.680(3) . ?
O5 Mo2 1.871(3) . ?
O5 Mo3 1.983(3) . ?
O6 Mo1 2.3129(4) 2_666 ?
O6 Mo1 2.3130(4) . ?
O6 Mo2 2.3158(4) 2_666 ?
O6 Mo2 2.3159(4) . ?
O6 Mo3 2.3200(4) 2_666 ?
O6 Mo3 2.3201(4) . ?
O7 Mo3 1.676(3) . ?
O8 Mo3 1.869(3) . ?
O8 Mo2 1.974(3) 2_666 ?
O9 Mo3 1.893(3) . ?
O9 Mo1 1.952(3) . ?
O10 Mo1 1.881(3) . ?
O10 Mo2 1.959(3) 2_666 ?
Cl1 Co1 2.2796(15) . ?
Cl2 Co1 2.2762(12) . ?
Mo2 O10 1.959(3) 2_666 ?
Mo2 O8 1.974(3) 2_666 ?
Mo3 O2 1.963(3) 2_666 ?

loop_
_geom_hbond_atom_site_label_D
_geom_hbond_atom_site_label_H
_geom_hbond_atom_site_label_A
_geom_hbond_distance_DH
_geom_hbond_distance_HA
_geom_hbond_distance_DA
_geom_hbond_angle_DHA
_geom_hbond_site_symmetry_A
C15 H15B O10 0.96 2.53 3.463(6) 164.1 2_766
C14 H14B O7 0.96 2.61 3.460(7) 148.2 1_655
C13 H13C O3 0.96 2.63 3.491(6) 149.9 1_545
C12 H12A O3 0.96 2.69 3.498(6) 142.6 1_545
C11 H11B O5 0.96 2.50 3.391(5) 154.8 2_667
C11 H11C O7 0.96 2.55 3.467(6) 159.6 1_656
